data_1562424
loop_
_publ_author_name
'Wang, Zhichao'
'Liu, Lin'
'Ma, Xufeng'
'Liu, Yao'
'Mi, Puke'
'Liu, Zhen'
'Zhang, Jun'

_publ_section_title
;
 Effect of an additional donor on decene formation in ethylene
 oligomerization catalyzed by a Cr/PCCP system: a combined experimental
 and DFT study
;
_journal_issue 13
_journal_name_full 'Catalysis Science &amp; Technology'
_journal_page_first 4596
_journal_page_last 4604
_journal_paper_doi 10.1039/D1CY00423A
_journal_volume 11
_journal_year 2021
_chemical_formula_sum 'C37 H27 Cr N O4 P2'
_chemical_formula_weight 663.53
_space_group_crystal_system monoclinic
_space_group_IT_number 14
_space_group_name_Hall '-P 2ybc'
_space_group_name_H-M_alt 'P 1 21/c 1'
_atom_sites_solution_hydrogens geom
_audit_creation_method SHELXL-2013
_audit_update_record
;
2018-08-25 deposited with the CCDC.	2021-05-07 downloaded from the CCDC.
;
_cell_angle_alpha 90
_cell_angle_beta 99.3390(10)
_cell_angle_gamma 90
_cell_formula_units_Z 4
_cell_length_a 10.2734(3)
_cell_length_b 14.3330(6)
_cell_length_c 21.7148(6)
_cell_measurement_reflns_used 8467
_cell_measurement_temperature 173(2)
_cell_measurement_theta_max 54.804
_cell_measurement_theta_min 4.922
_cell_volume 3155.09(18)
_computing_cell_refinement 'Bruker SAINT'
_computing_data_collection 'Bruker APEX2'
_computing_data_reduction 'Bruker SAINT'
_computing_molecular_graphics 'Bruker SHELXTL'
_computing_publication_material 'Bruker SHELXTL'
_computing_structure_refinement 'SHELXL-2013 (Sheldrick, 2013)'
_computing_structure_solution 'SHELXS-97 (Sheldrick 2008)'
_diffrn_ambient_temperature 173(2)
_diffrn_measured_fraction_theta_full 0.999
_diffrn_measured_fraction_theta_max 0.999
_diffrn_measurement_device_type 'Bruker APEX-II CCD'
_diffrn_measurement_method '\f and \w scans'
_diffrn_radiation_type MoK\a
_diffrn_radiation_wavelength 0.71073
_diffrn_reflns_av_R_equivalents 0.0664
_diffrn_reflns_av_unetI/netI 0.0445
_diffrn_reflns_Laue_measured_fraction_full 0.999
_diffrn_reflns_Laue_measured_fraction_max 0.999
_diffrn_reflns_limit_h_max 12
_diffrn_reflns_limit_h_min -12
_diffrn_reflns_limit_k_max 17
_diffrn_reflns_limit_k_min -17
_diffrn_reflns_limit_l_max 26
_diffrn_reflns_limit_l_min -26
_diffrn_reflns_number 36263
_diffrn_reflns_point_group_measured_fraction_full 0.999
_diffrn_reflns_point_group_measured_fraction_max 0.999
_diffrn_reflns_theta_full 25.242
_diffrn_reflns_theta_max 25.997
_diffrn_reflns_theta_min 1.709
_exptl_absorpt_coefficient_mu 0.506
_exptl_absorpt_correction_T_max 0.7456
_exptl_absorpt_correction_T_min 0.6549
_exptl_absorpt_correction_type multi-scan
_exptl_absorpt_process_details sadabs
_exptl_crystal_colour colorless
_exptl_crystal_density_diffrn 1.397
_exptl_crystal_description prismatic
_exptl_crystal_F_000 1368
_exptl_crystal_size_max 0.170
_exptl_crystal_size_mid 0.140
_exptl_crystal_size_min 0.100
_refine_diff_density_max 0.375
_refine_diff_density_min -0.385
_refine_diff_density_rms 0.059
_refine_ls_extinction_expression Fc^*^=kFc[1+0.001xFc^2^\l^3^/sin(2\q)]^-1/4^
_refine_ls_extinction_method SHELXL
_refine_ls_goodness_of_fit_ref 1.042
_refine_ls_hydrogen_treatment constr
_refine_ls_matrix_type full
_refine_ls_number_parameters 408
_refine_ls_number_reflns 6196
_refine_ls_number_restraints 0
_refine_ls_restrained_S_all 1.042
_refine_ls_R_factor_all 0.0668
_refine_ls_R_factor_gt 0.0445
_refine_ls_shift/su_max 0.000
_refine_ls_shift/su_mean 0.000
_refine_ls_structure_factor_coef Fsqd
_refine_ls_weighting_details 'w=1/[\s^2^(Fo^2^)+(0.0317P)^2^+3.0030P] where P=(Fo^2^+2Fc^2^)/3'
_refine_ls_weighting_scheme calc
_refine_ls_wR_factor_gt 0.0903
_refine_ls_wR_factor_ref 0.1017
_reflns_Friedel_coverage 0.000
_reflns_number_gt 4766
_reflns_number_total 6196
_reflns_threshold_expression 'I > 2\s(I)'
_cod_data_source_file d1cy00423a3.cif
_cod_data_source_block mo_d8v17790_0m
_cod_depositor_comments 'Adding full bibliography for 1562424.cif.'
_cod_original_sg_symbol_H-M 'P 21/c'
_cod_database_code 1562424
_shelx_space_group_comment
; 
The symmetry employed for this shelxl refinement is uniquely defined 
by the following loop, which should always be used as a source of 
symmetry information in preference to the above space-group names. 
They are only intended as comments. 
;
_shelx_estimated_absorpt_t_min 0.919
_shelx_estimated_absorpt_t_max 0.951
_shelxl_version_number 2013-4

loop_
_space_group_symop_operation_xyz
'x, y, z'
'-x, y+1/2, -z+1/2'
'-x, -y, -z'
'x, -y-1/2, z-1/2'

loop_
_atom_site_label
_atom_site_type_symbol
_atom_site_fract_x
_atom_site_fract_y
_atom_site_fract_z
_atom_site_U_iso_or_equiv
_atom_site_adp_type
_atom_site_occupancy
_atom_site_site_symmetry_order
_atom_site_calc_flag
_atom_site_refinement_flags_posn
_atom_site_refinement_flags_adp
_atom_site_refinement_flags_occupancy
_atom_site_disorder_assembly
_atom_site_disorder_group
Cr1 Cr 0.09441(4) 0.30848(3) 0.22202(2) 0.02531(13) Uani 1 1 d . . . . .
P1 P 0.30077(6) 0.26470(5) 0.19807(3) 0.02313(16) Uani 1 1 d . . . . .
P2 P 0.20536(6) 0.31496(5) 0.32306(3) 0.02363(16) Uani 1 1 d . . . . .
O1 O 0.0435(2) 0.10202(17) 0.23842(10) 0.0511(6) Uani 1 1 d . . . . .
O2 O -0.0678(2) 0.31136(17) 0.09398(9) 0.0484(6) Uani 1 1 d . . . . .
O3 O 0.1530(2) 0.51153(16) 0.19565(11) 0.0497(6) Uani 1 1 d . . . . .
O4 O -0.1623(2) 0.3571(2) 0.26331(12) 0.0681(8) Uani 1 1 d . . . . .
N1 N 0.3634(2) 0.27295(16) 0.32581(9) 0.0263(5) Uani 1 1 d . . . . .
C1 C 0.0620(3) 0.1809(2) 0.23241(12) 0.0335(7) Uani 1 1 d . . . . .
C2 C 0.0000(3) 0.3073(2) 0.14206(13) 0.0320(6) Uani 1 1 d . . . . .
C3 C 0.1327(3) 0.4354(2) 0.20772(12) 0.0322(7) Uani 1 1 d . . . . .
C4 C -0.0621(3) 0.3392(2) 0.24866(14) 0.0402(8) Uani 1 1 d . . . . .
C5 C 0.4591(3) 0.24927(19) 0.37651(12) 0.0274(6) Uani 1 1 d . . . . .
C6 C 0.4569(3) 0.2585(2) 0.44075(12) 0.0327(7) Uani 1 1 d . . . . .
H6 H 0.3837 0.2857 0.4558 0.039 Uiso 1 1 calc R U . . .
C7 C 0.5645(3) 0.2269(2) 0.48075(13) 0.0392(7) Uani 1 1 d . . . . .
H7 H 0.5648 0.2305 0.5245 0.047 Uiso 1 1 calc R U . . .
C8 C 0.6743(3) 0.1892(2) 0.45897(14) 0.0420(8) Uani 1 1 d . . . . .
H8 H 0.7484 0.1697 0.4881 0.050 Uiso 1 1 calc R U . . .
C9 C 0.6769(3) 0.1797(2) 0.39563(14) 0.0394(7) Uani 1 1 d . . . . .
H9 H 0.7516 0.1537 0.3812 0.047 Uiso 1 1 calc R U . . .
C10 C 0.5664(3) 0.20940(19) 0.35334(12) 0.0292(6) Uani 1 1 d . . . . .
C11 C 0.5329(3) 0.20546(19) 0.28637(12) 0.0279(6) Uani 1 1 d . . . . .
C12 C 0.4099(2) 0.24441(19) 0.27066(11) 0.0246(6) Uani 1 1 d . . . . .
C13 C 0.6177(3) 0.1627(2) 0.24412(14) 0.0402(8) Uani 1 1 d . . . . .
H13A H 0.7096 0.1816 0.2576 0.060 Uiso 1 1 calc R U . . .
H13B H 0.5881 0.1840 0.2012 0.060 Uiso 1 1 calc R U . . .
H13C H 0.6111 0.0946 0.2459 0.060 Uiso 1 1 calc R U . . .
C14 C 0.3045(2) 0.15545(19) 0.15438(12) 0.0259(6) Uani 1 1 d . . . . .
C15 C 0.3232(3) 0.0697(2) 0.18462(13) 0.0339(7) Uani 1 1 d . . . . .
H15 H 0.3432 0.0680 0.2289 0.041 Uiso 1 1 calc R U . . .
C16 C 0.3133(3) -0.0132(2) 0.15135(14) 0.0385(7) Uani 1 1 d . . . . .
H16 H 0.3275 -0.0709 0.1729 0.046 Uiso 1 1 calc R U . . .
C17 C 0.2831(3) -0.0123(2) 0.08712(14) 0.0401(7) Uani 1 1 d . . . . .
H17 H 0.2757 -0.0691 0.0643 0.048 Uiso 1 1 calc R U . . .
C18 C 0.2635(3) 0.0722(2) 0.05642(14) 0.0416(8) Uani 1 1 d . . . . .
H18 H 0.2424 0.0734 0.0122 0.050 Uiso 1 1 calc R U . . .
C19 C 0.2745(3) 0.1553(2) 0.08943(12) 0.0337(7) Uani 1 1 d . . . . .
H19 H 0.2614 0.2129 0.0676 0.040 Uiso 1 1 calc R U . . .
C20 C 0.3891(3) 0.34859(19) 0.15635(11) 0.0260(6) Uani 1 1 d . . . . .
C21 C 0.5181(3) 0.3761(2) 0.17732(13) 0.0343(7) Uani 1 1 d . . . . .
H21 H 0.5649 0.3504 0.2148 0.041 Uiso 1 1 calc R U . . .
C22 C 0.5796(3) 0.4409(2) 0.14421(14) 0.0435(8) Uani 1 1 d . . . . .
H22 H 0.6683 0.4588 0.1589 0.052 Uiso 1 1 calc R U . . .
C23 C 0.5125(3) 0.4796(2) 0.08997(14) 0.0428(8) Uani 1 1 d . . . . .
H23 H 0.5544 0.5241 0.0674 0.051 Uiso 1 1 calc R U . . .
C24 C 0.3838(3) 0.4529(2) 0.06877(13) 0.0387(7) Uani 1 1 d . . . . .
H24 H 0.3375 0.4788 0.0312 0.046 Uiso 1 1 calc R U . . .
C25 C 0.3221(3) 0.3889(2) 0.10177(12) 0.0328(6) Uani 1 1 d . . . . .
H25 H 0.2329 0.3721 0.0872 0.039 Uiso 1 1 calc R U . . .
C26 C 0.1461(3) 0.2397(2) 0.38052(11) 0.0271(6) Uani 1 1 d . . . . .
C27 C 0.0710(3) 0.2739(2) 0.42349(12) 0.0362(7) Uani 1 1 d . . . . .
H27 H 0.0527 0.3388 0.4246 0.043 Uiso 1 1 calc R U . . .
C28 C 0.0231(3) 0.2147(3) 0.46438(15) 0.0485(9) Uani 1 1 d . . . . .
H28 H -0.0268 0.2390 0.4939 0.058 Uiso 1 1 calc R U . . .
C29 C 0.0470(3) 0.1212(3) 0.46266(15) 0.0502(9) Uani 1 1 d . . . . .
H29 H 0.0126 0.0807 0.4907 0.060 Uiso 1 1 calc R U . . .
C30 C 0.1210(3) 0.0848(2) 0.42039(15) 0.0473(8) Uani 1 1 d . . . . .
H30 H 0.1374 0.0197 0.4193 0.057 Uiso 1 1 calc R U . . .
C31 C 0.1712(3) 0.1449(2) 0.37952(13) 0.0368(7) Uani 1 1 d . . . . .
H31 H 0.2230 0.1206 0.3508 0.044 Uiso 1 1 calc R U . . .
C32 C 0.2250(3) 0.42816(19) 0.36139(11) 0.0267(6) Uani 1 1 d . . . . .
C33 C 0.1117(3) 0.4790(2) 0.36668(12) 0.0343(7) Uani 1 1 d . . . . .
H33 H 0.0275 0.4545 0.3498 0.041 Uiso 1 1 calc R U . . .
C34 C 0.1206(3) 0.5651(2) 0.39634(13) 0.0409(7) Uani 1 1 d . . . . .
H34 H 0.0426 0.5982 0.4009 0.049 Uiso 1 1 calc R U . . .
C35 C 0.2418(3) 0.6024(2) 0.41900(14) 0.0441(8) Uani 1 1 d . . . . .
H35 H 0.2475 0.6613 0.4393 0.053 Uiso 1 1 calc R U . . .
C36 C 0.3556(3) 0.5548(2) 0.41242(14) 0.0431(8) Uani 1 1 d . . . . .
H36 H 0.4394 0.5814 0.4275 0.052 Uiso 1 1 calc R U . . .
C37 C 0.3472(3) 0.4676(2) 0.38364(12) 0.0329(7) Uani 1 1 d . . . . .
H37 H 0.4256 0.4349 0.3792 0.039 Uiso 1 1 calc R U . . .

loop_
_atom_site_aniso_label
_atom_site_aniso_U_11
_atom_site_aniso_U_22
_atom_site_aniso_U_33
_atom_site_aniso_U_23
_atom_site_aniso_U_13
_atom_site_aniso_U_12
Cr1 0.0230(2) 0.0337(3) 0.0188(2) -0.00352(18) 0.00194(16) 0.00045(19)
P1 0.0242(3) 0.0277(4) 0.0176(3) -0.0002(3) 0.0035(3) -0.0004(3)
P2 0.0235(3) 0.0292(4) 0.0182(3) -0.0010(3) 0.0034(3) -0.0003(3)
O1 0.0658(16) 0.0450(15) 0.0422(13) -0.0026(11) 0.0081(11) -0.0222(12)
O2 0.0484(13) 0.0671(17) 0.0251(11) 0.0004(10) -0.0076(10) -0.0016(12)
O3 0.0593(15) 0.0363(14) 0.0545(14) 0.0019(11) 0.0121(12) 0.0028(12)
O4 0.0291(12) 0.104(2) 0.0746(17) -0.0391(16) 0.0165(12) -0.0008(13)
N1 0.0259(12) 0.0331(13) 0.0197(11) -0.0026(9) 0.0031(9) 0.0009(10)
C1 0.0298(15) 0.049(2) 0.0212(13) -0.0043(13) 0.0017(11) -0.0096(14)
C2 0.0318(15) 0.0376(17) 0.0273(15) -0.0023(13) 0.0064(12) -0.0009(13)
C3 0.0299(15) 0.0410(19) 0.0252(14) -0.0027(13) 0.0031(12) 0.0058(13)
C4 0.0339(17) 0.052(2) 0.0326(16) -0.0153(14) 0.0007(13) -0.0029(15)
C5 0.0271(14) 0.0310(16) 0.0223(13) 0.0007(11) -0.0013(11) -0.0010(12)
C6 0.0324(15) 0.0401(18) 0.0240(14) -0.0030(12) -0.0002(12) -0.0024(13)
C7 0.0459(18) 0.0420(19) 0.0260(14) -0.0008(13) -0.0048(13) -0.0105(15)
C8 0.0399(17) 0.045(2) 0.0356(16) 0.0020(14) -0.0107(14) -0.0007(15)
C9 0.0321(16) 0.0406(19) 0.0423(17) -0.0021(14) -0.0038(13) 0.0034(14)
C10 0.0248(14) 0.0286(16) 0.0322(15) -0.0031(12) -0.0016(11) 0.0012(12)
C11 0.0266(14) 0.0301(16) 0.0272(14) -0.0022(12) 0.0047(11) 0.0000(12)
C12 0.0267(14) 0.0283(15) 0.0194(12) -0.0008(11) 0.0057(10) -0.0009(12)
C13 0.0305(15) 0.054(2) 0.0369(16) -0.0064(14) 0.0069(13) 0.0073(14)
C14 0.0233(13) 0.0291(15) 0.0258(13) -0.0021(11) 0.0055(11) -0.0020(11)
C15 0.0412(17) 0.0355(17) 0.0260(14) 0.0020(12) 0.0090(12) -0.0035(13)
C16 0.0481(18) 0.0278(17) 0.0425(17) 0.0017(13) 0.0159(14) -0.0020(14)
C17 0.0443(18) 0.0339(18) 0.0430(17) -0.0132(14) 0.0100(14) -0.0035(14)
C18 0.0522(19) 0.044(2) 0.0266(15) -0.0079(14) 0.0006(14) -0.0004(16)
C19 0.0419(17) 0.0311(16) 0.0275(14) -0.0027(12) 0.0035(12) 0.0029(13)
C20 0.0301(14) 0.0272(15) 0.0213(13) -0.0024(11) 0.0060(11) -0.0008(12)
C21 0.0362(16) 0.0397(18) 0.0264(14) 0.0011(12) 0.0034(12) -0.0044(14)
C22 0.0426(18) 0.046(2) 0.0428(18) 0.0009(15) 0.0084(15) -0.0144(15)
C23 0.054(2) 0.0379(19) 0.0391(17) 0.0055(14) 0.0170(15) -0.0132(16)
C24 0.0508(19) 0.0355(18) 0.0298(15) 0.0072(13) 0.0062(14) -0.0012(15)
C25 0.0347(15) 0.0330(17) 0.0310(15) 0.0001(12) 0.0061(12) 0.0005(13)
C26 0.0247(13) 0.0336(17) 0.0218(13) 0.0025(11) 0.0000(11) -0.0020(12)
C27 0.0366(16) 0.0437(19) 0.0299(15) -0.0008(13) 0.0104(13) -0.0043(14)
C28 0.050(2) 0.059(2) 0.0403(18) 0.0044(16) 0.0187(15) -0.0101(17)
C29 0.051(2) 0.060(2) 0.0400(18) 0.0157(17) 0.0079(16) -0.0189(18)
C30 0.053(2) 0.0340(19) 0.049(2) 0.0093(15) -0.0074(16) -0.0060(16)
C31 0.0406(17) 0.0366(18) 0.0322(15) 0.0016(13) 0.0029(13) -0.0009(14)
C32 0.0349(15) 0.0281(15) 0.0164(12) -0.0002(11) 0.0024(11) -0.0007(12)
C33 0.0344(16) 0.0356(18) 0.0301(15) -0.0030(13) -0.0032(12) 0.0020(13)
C34 0.0493(19) 0.0355(18) 0.0355(16) -0.0033(14) -0.0002(14) 0.0103(15)
C35 0.059(2) 0.0318(18) 0.0382(17) -0.0053(14) -0.0032(15) 0.0002(16)
C36 0.0495(19) 0.0360(19) 0.0413(17) -0.0014(14) -0.0003(15) -0.0121(15)
C37 0.0354(16) 0.0324(17) 0.0312(15) 0.0012(12) 0.0064(12) -0.0033(13)

loop_
_atom_type_symbol
_atom_type_description
_atom_type_scat_dispersion_real
_atom_type_scat_dispersion_imag
_atom_type_scat_source
C C 0.0033 0.0016 'International Tables Vol C Tables 4.2.6.8 and 6.1.1.4'
H H 0.0000 0.0000 'International Tables Vol C Tables 4.2.6.8 and 6.1.1.4'
Cr Cr 0.3209 0.6236 'International Tables Vol C Tables 4.2.6.8 and 6.1.1.4'
N N 0.0061 0.0033 'International Tables Vol C Tables 4.2.6.8 and 6.1.1.4'
O O 0.0106 0.0060 'International Tables Vol C Tables 4.2.6.8 and 6.1.1.4'
P P 0.1023 0.0942 'International Tables Vol C Tables 4.2.6.8 and 6.1.1.4'

loop_
_geom_angle_atom_site_label_1
_geom_angle_atom_site_label_2
_geom_angle_atom_site_label_3
_geom_angle
_geom_angle_site_symmetry_1
_geom_angle_site_symmetry_3
_geom_angle_publ_flag
C2 Cr1 C4 86.87(12) . . ?
C2 Cr1 C1 91.61(12) . . ?
C4 Cr1 C1 90.82(14) . . ?
C2 Cr1 C3 86.90(12) . . ?
C4 Cr1 C3 92.11(13) . . ?
C1 Cr1 C3 176.63(12) . . ?
C2 Cr1 P2 177.32(9) . . ?
C4 Cr1 P2 90.77(9) . . ?
C1 Cr1 P2 89.70(8) . . ?
C3 Cr1 P2 91.92(8) . . ?
C2 Cr1 P1 98.33(9) . . ?
C4 Cr1 P1 174.46(10) . . ?
C1 Cr1 P1 87.15(9) . . ?
C3 Cr1 P1 90.08(9) . . ?
P2 Cr1 P1 84.08(3) . . ?
C12 P1 C20 104.49(12) . . ?
C12 P1 C14 104.61(12) . . ?
C20 P1 C14 104.54(12) . . ?
C12 P1 Cr1 107.76(8) . . ?
C20 P1 Cr1 118.13(9) . . ?
C14 P1 Cr1 115.97(9) . . ?
N1 P2 C32 105.17(12) . . ?
N1 P2 C26 100.75(11) . . ?
C32 P2 C26 103.82(12) . . ?
N1 P2 Cr1 109.66(7) . . ?
C32 P2 Cr1 118.19(9) . . ?
C26 P2 Cr1 117.27(9) . . ?
C5 N1 C12 107.8(2) . . ?
C5 N1 P2 130.70(17) . . ?
C12 N1 P2 121.04(17) . . ?
O1 C1 Cr1 179.1(3) . . ?
O2 C2 Cr1 173.8(3) . . ?
O3 C3 Cr1 176.2(3) . . ?
O4 C4 Cr1 177.5(3) . . ?
N1 C5 C6 129.7(2) . . ?
N1 C5 C10 108.0(2) . . ?
C6 C5 C10 122.3(2) . . ?
C7 C6 C5 117.2(3) . . ?
C7 C6 H6 121.4 . . ?
C5 C6 H6 121.4 . . ?
C6 C7 C8 121.7(3) . . ?
C6 C7 H7 119.1 . . ?
C8 C7 H7 119.1 . . ?
C9 C8 C7 121.3(3) . . ?
C9 C8 H8 119.4 . . ?
C7 C8 H8 119.4 . . ?
C8 C9 C10 118.3(3) . . ?
C8 C9 H9 120.8 . . ?
C10 C9 H9 120.8 . . ?
C5 C10 C9 119.1(3) . . ?
C5 C10 C11 107.7(2) . . ?
C9 C10 C11 133.1(3) . . ?
C12 C11 C10 107.1(2) . . ?
C12 C11 C13 128.2(2) . . ?
C10 C11 C13 124.6(2) . . ?
C11 C12 N1 109.3(2) . . ?
C11 C12 P1 134.4(2) . . ?
N1 C12 P1 116.37(18) . . ?
C11 C13 H13A 109.5 . . ?
C11 C13 H13B 109.5 . . ?
H13A C13 H13B 109.5 . . ?
C11 C13 H13C 109.5 . . ?
H13A C13 H13C 109.5 . . ?
H13B C13 H13C 109.5 . . ?
C15 C14 C19 117.9(3) . . ?
C15 C14 P1 121.5(2) . . ?
C19 C14 P1 120.3(2) . . ?
C16 C15 C14 121.2(3) . . ?
C16 C15 H15 119.4 . . ?
C14 C15 H15 119.4 . . ?
C17 C16 C15 120.3(3) . . ?
C17 C16 H16 119.8 . . ?
C15 C16 H16 119.8 . . ?
C16 C17 C18 119.2(3) . . ?
C16 C17 H17 120.4 . . ?
C18 C17 H17 120.4 . . ?
C17 C18 C19 120.7(3) . . ?
C17 C18 H18 119.6 . . ?
C19 C18 H18 119.6 . . ?
C18 C19 C14 120.7(3) . . ?
C18 C19 H19 119.6 . . ?
C14 C19 H19 119.6 . . ?
C21 C20 C25 118.3(3) . . ?
C21 C20 P1 123.2(2) . . ?
C25 C20 P1 118.4(2) . . ?
C20 C21 C22 120.8(3) . . ?
C20 C21 H21 119.6 . . ?
C22 C21 H21 119.6 . . ?
C23 C22 C21 120.3(3) . . ?
C23 C22 H22 119.9 . . ?
C21 C22 H22 119.9 . . ?
C22 C23 C24 119.5(3) . . ?
C22 C23 H23 120.3 . . ?
C24 C23 H23 120.3 . . ?
C25 C24 C23 120.4(3) . . ?
C25 C24 H24 119.8 . . ?
C23 C24 H24 119.8 . . ?
C24 C25 C20 120.7(3) . . ?
C24 C25 H25 119.6 . . ?
C20 C25 H25 119.6 . . ?
C31 C26 C27 118.8(3) . . ?
C31 C26 P2 119.0(2) . . ?
C27 C26 P2 122.1(2) . . ?
C28 C27 C26 120.7(3) . . ?
C28 C27 H27 119.7 . . ?
C26 C27 H27 119.7 . . ?
C29 C28 C27 120.2(3) . . ?
C29 C28 H28 119.9 . . ?
C27 C28 H28 119.9 . . ?
C28 C29 C30 120.6(3) . . ?
C28 C29 H29 119.7 . . ?
C30 C29 H29 119.7 . . ?
C29 C30 C31 119.3(3) . . ?
C29 C30 H30 120.4 . . ?
C31 C30 H30 120.4 . . ?
C26 C31 C30 120.5(3) . . ?
C26 C31 H31 119.8 . . ?
C30 C31 H31 119.8 . . ?
C37 C32 C33 118.6(3) . . ?
C37 C32 P2 123.3(2) . . ?
C33 C32 P2 118.1(2) . . ?
C34 C33 C32 120.7(3) . . ?
C34 C33 H33 119.7 . . ?
C32 C33 H33 119.7 . . ?
C35 C34 C33 120.0(3) . . ?
C35 C34 H34 120.0 . . ?
C33 C34 H34 120.0 . . ?
C34 C35 C36 120.3(3) . . ?
C34 C35 H35 119.8 . . ?
C36 C35 H35 119.8 . . ?
C35 C36 C37 119.9(3) . . ?
C35 C36 H36 120.1 . . ?
C37 C36 H36 120.1 . . ?
C32 C37 C36 120.4(3) . . ?
C32 C37 H37 119.8 . . ?
C36 C37 H37 119.8 . . ?

loop_
_geom_bond_atom_site_label_1
_geom_bond_atom_site_label_2
_geom_bond_distance
_geom_bond_site_symmetry_2
_geom_bond_publ_flag
Cr1 C2 1.847(3) . ?
Cr1 C4 1.848(3) . ?
Cr1 C1 1.879(3) . ?
Cr1 C3 1.897(3) . ?
Cr1 P2 2.3045(7) . ?
Cr1 P1 2.3487(8) . ?
P1 C12 1.804(3) . ?
P1 C20 1.832(3) . ?
P1 C14 1.834(3) . ?
P2 N1 1.724(2) . ?
P2 C32 1.820(3) . ?
P2 C26 1.827(3) . ?
O1 C1 1.157(4) . ?
O2 C2 1.158(3) . ?
O3 C3 1.149(4) . ?
O4 C4 1.155(4) . ?
N1 C5 1.394(3) . ?
N1 C12 1.420(3) . ?
C5 C6 1.405(4) . ?
C5 C10 1.405(4) . ?
C6 C7 1.369(4) . ?
C6 H6 0.9500 . ?
C7 C8 1.400(4) . ?
C7 H7 0.9500 . ?
C8 C9 1.387(4) . ?
C8 H8 0.9500 . ?
C9 C10 1.406(4) . ?
C9 H9 0.9500 . ?
C10 C11 1.440(4) . ?
C11 C12 1.373(4) . ?
C11 C13 1.495(4) . ?
C13 H13A 0.9800 . ?
C13 H13B 0.9800 . ?
C13 H13C 0.9800 . ?
C14 C15 1.392(4) . ?
C14 C19 1.394(4) . ?
C15 C16 1.385(4) . ?
C15 H15 0.9500 . ?
C16 C17 1.379(4) . ?
C16 H16 0.9500 . ?
C17 C18 1.381(4) . ?
C17 H17 0.9500 . ?
C18 C19 1.385(4) . ?
C18 H18 0.9500 . ?
C19 H19 0.9500 . ?
C20 C21 1.387(4) . ?
C20 C25 1.396(4) . ?
C21 C22 1.388(4) . ?
C21 H21 0.9500 . ?
C22 C23 1.381(4) . ?
C22 H22 0.9500 . ?
C23 C24 1.381(4) . ?
C23 H23 0.9500 . ?
C24 C25 1.380(4) . ?
C24 H24 0.9500 . ?
C25 H25 0.9500 . ?
C26 C31 1.383(4) . ?
C26 C27 1.393(4) . ?
C27 C28 1.376(4) . ?
C27 H27 0.9500 . ?
C28 C29 1.364(5) . ?
C28 H28 0.9500 . ?
C29 C30 1.385(5) . ?
C29 H29 0.9500 . ?
C30 C31 1.394(4) . ?
C30 H30 0.9500 . ?
C31 H31 0.9500 . ?
C32 C37 1.390(4) . ?
C32 C33 1.394(4) . ?
C33 C34 1.389(4) . ?
C33 H33 0.9500 . ?
C34 C35 1.371(4) . ?
C34 H34 0.9500 . ?
C35 C36 1.381(4) . ?
C35 H35 0.9500 . ?
C36 C37 1.394(4) . ?
C36 H36 0.9500 . ?
C37 H37 0.9500 . ?

loop_
_geom_torsion_atom_site_label_1
_geom_torsion_atom_site_label_2
_geom_torsion_atom_site_label_3
_geom_torsion_atom_site_label_4
_geom_torsion
_geom_torsion_site_symmetry_1
_geom_torsion_site_symmetry_2
_geom_torsion_site_symmetry_3
_geom_torsion_site_symmetry_4
_geom_torsion_publ_flag
C32 P2 N1 C5 63.5(3) . . . . ?
C26 P2 N1 C5 -44.2(3) . . . . ?
Cr1 P2 N1 C5 -168.4(2) . . . . ?
C32 P2 N1 C12 -125.5(2) . . . . ?
C26 P2 N1 C12 126.8(2) . . . . ?
Cr1 P2 N1 C12 2.6(2) . . . . ?
C12 N1 C5 C6 -176.4(3) . . . . ?
P2 N1 C5 C6 -4.5(5) . . . . ?
C12 N1 C5 C10 2.0(3) . . . . ?
P2 N1 C5 C10 174.0(2) . . . . ?
N1 C5 C6 C7 178.3(3) . . . . ?
C10 C5 C6 C7 0.0(4) . . . . ?
C5 C6 C7 C8 1.8(5) . . . . ?
C6 C7 C8 C9 -2.0(5) . . . . ?
C7 C8 C9 C10 0.3(5) . . . . ?
N1 C5 C10 C9 179.8(3) . . . . ?
C6 C5 C10 C9 -1.6(4) . . . . ?
N1 C5 C10 C11 -2.2(3) . . . . ?
C6 C5 C10 C11 176.5(3) . . . . ?
C8 C9 C10 C5 1.4(4) . . . . ?
C8 C9 C10 C11 -176.0(3) . . . . ?
C5 C10 C11 C12 1.5(3) . . . . ?
C9 C10 C11 C12 179.1(3) . . . . ?
C5 C10 C11 C13 -176.4(3) . . . . ?
C9 C10 C11 C13 1.2(5) . . . . ?
C10 C11 C12 N1 -0.2(3) . . . . ?
C13 C11 C12 N1 177.6(3) . . . . ?
C10 C11 C12 P1 -179.6(2) . . . . ?
C13 C11 C12 P1 -1.8(5) . . . . ?
C5 N1 C12 C11 -1.1(3) . . . . ?
P2 N1 C12 C11 -174.00(19) . . . . ?
C5 N1 C12 P1 178.39(18) . . . . ?
P2 N1 C12 P1 5.5(3) . . . . ?
C20 P1 C12 C11 -64.8(3) . . . . ?
C14 P1 C12 C11 44.8(3) . . . . ?
Cr1 P1 C12 C11 168.8(3) . . . . ?
C20 P1 C12 N1 115.9(2) . . . . ?
C14 P1 C12 N1 -134.6(2) . . . . ?
Cr1 P1 C12 N1 -10.6(2) . . . . ?
C12 P1 C14 C15 31.3(3) . . . . ?
C20 P1 C14 C15 140.8(2) . . . . ?
Cr1 P1 C14 C15 -87.3(2) . . . . ?
C12 P1 C14 C19 -155.6(2) . . . . ?
C20 P1 C14 C19 -46.0(2) . . . . ?
Cr1 P1 C14 C19 85.9(2) . . . . ?
C19 C14 C15 C16 0.4(4) . . . . ?
P1 C14 C15 C16 173.7(2) . . . . ?
C14 C15 C16 C17 -0.7(5) . . . . ?
C15 C16 C17 C18 0.4(5) . . . . ?
C16 C17 C18 C19 0.2(5) . . . . ?
C17 C18 C19 C14 -0.5(5) . . . . ?
C15 C14 C19 C18 0.2(4) . . . . ?
P1 C14 C19 C18 -173.2(2) . . . . ?
C12 P1 C20 C21 7.1(3) . . . . ?
C14 P1 C20 C21 -102.6(2) . . . . ?
Cr1 P1 C20 C21 126.8(2) . . . . ?
C12 P1 C20 C25 -170.9(2) . . . . ?
C14 P1 C20 C25 79.4(2) . . . . ?
Cr1 P1 C20 C25 -51.2(2) . . . . ?
C25 C20 C21 C22 -1.1(4) . . . . ?
P1 C20 C21 C22 -179.1(2) . . . . ?
C20 C21 C22 C23 0.5(5) . . . . ?
C21 C22 C23 C24 -0.3(5) . . . . ?
C22 C23 C24 C25 0.7(5) . . . . ?
C23 C24 C25 C20 -1.3(5) . . . . ?
C21 C20 C25 C24 1.5(4) . . . . ?
P1 C20 C25 C24 179.6(2) . . . . ?
N1 P2 C26 C31 -44.7(2) . . . . ?
C32 P2 C26 C31 -153.5(2) . . . . ?
Cr1 P2 C26 C31 74.1(2) . . . . ?
N1 P2 C26 C27 138.4(2) . . . . ?
C32 P2 C26 C27 29.6(3) . . . . ?
Cr1 P2 C26 C27 -102.8(2) . . . . ?
C31 C26 C27 C28 0.3(4) . . . . ?
P2 C26 C27 C28 177.2(2) . . . . ?
C26 C27 C28 C29 -1.0(5) . . . . ?
C27 C28 C29 C30 0.8(5) . . . . ?
C28 C29 C30 C31 0.1(5) . . . . ?
C27 C26 C31 C30 0.6(4) . . . . ?
P2 C26 C31 C30 -176.4(2) . . . . ?
C29 C30 C31 C26 -0.8(5) . . . . ?
N1 P2 C32 C37 2.8(2) . . . . ?
C26 P2 C32 C37 108.2(2) . . . . ?
Cr1 P2 C32 C37 -119.9(2) . . . . ?
N1 P2 C32 C33 -179.4(2) . . . . ?
C26 P2 C32 C33 -74.0(2) . . . . ?
Cr1 P2 C32 C33 57.8(2) . . . . ?
C37 C32 C33 C34 -3.2(4) . . . . ?
P2 C32 C33 C34 179.0(2) . . . . ?
C32 C33 C34 C35 2.1(4) . . . . ?
C33 C34 C35 C36 0.1(5) . . . . ?
C34 C35 C36 C37 -1.2(5) . . . . ?
C33 C32 C37 C36 2.1(4) . . . . ?
P2 C32 C37 C36 179.8(2) . . . . ?
C35 C36 C37 C32 0.1(4) . . . . ?
